data_7215179
loop_
_publ_author_name
'Han, Rong-Min'
'Ma, Jian-Fang'
'Liu, Ying-Ying'
'Yang, Jin'

_publ_section_title
;
 Syntheses, structures, and photoluminescent properties of a series of
 coordination polymers based on a new
 2&#x2032;-carboxybiphenyl-4-ylmethylaminodiacetic acid and different
 N-donor ligands
;
_journal_issue 28
_journal_name_full CrystEngComm
_journal_page_first 5641
_journal_paper_doi 10.1039/c3ce40528a
_journal_volume 15
_journal_year 2013
_chemical_formula_moiety 'C78 H84 N14 Ni3 O18'
_chemical_formula_sum 'C78 H84 N14 Ni3 O18'
_chemical_formula_weight 1681.72
_chemical_name_systematic
;
 ?
;
_space_group_IT_number 2
_symmetry_cell_setting triclinic
_symmetry_space_group_name_Hall '-P 1'
_symmetry_space_group_name_H-M 'P -1'
_atom_sites_solution_hydrogens geom
_atom_sites_solution_primary direct
_atom_sites_solution_secondary difmap
_audit_creation_method SHELXL-97
_cell_angle_alpha 81.369(4)
_cell_angle_beta 78.690(4)
_cell_angle_gamma 75.595(4)
_cell_formula_units_Z 1
_cell_length_a 9.6530(4)
_cell_length_b 13.8230(5)
_cell_length_c 15.2330(8)
_cell_measurement_reflns_used 3350
_cell_measurement_temperature 293(2)
_cell_measurement_theta_max 29.1374
_cell_measurement_theta_min 2.7374
_cell_volume 1919.45(15)
_computing_cell_refinement CrysAlis
_computing_data_collection 'CrysAlis (Oxford Diffraction, 2006)'
_computing_data_reduction CrysAlis
_computing_structure_refinement 'SHELXL-97 (Sheldrick, 2008)'
_computing_structure_solution 'SHELXS-97 (Sheldrick, 2008)'
_diffrn_ambient_temperature 293(2)
_diffrn_detector_area_resol_mean 10.0
_diffrn_measured_fraction_theta_full 0.997
_diffrn_measured_fraction_theta_max 0.997
_diffrn_measurement_device_type 'Oxford Diffraction Gemini R Ultra'
_diffrn_measurement_method '\w scan'
_diffrn_radiation_monochromator graphite
_diffrn_radiation_source 'fine-focus sealed tube'
_diffrn_radiation_type MoK\a
_diffrn_radiation_wavelength 0.71069
_diffrn_reflns_av_R_equivalents 0.0326
_diffrn_reflns_av_sigmaI/netI 0.0616
_diffrn_reflns_limit_h_max 10
_diffrn_reflns_limit_h_min -11
_diffrn_reflns_limit_k_max 16
_diffrn_reflns_limit_k_min -15
_diffrn_reflns_limit_l_max 16
_diffrn_reflns_limit_l_min -18
_diffrn_reflns_number 11847
_diffrn_reflns_theta_full 25.00
_diffrn_reflns_theta_max 25.02
_diffrn_reflns_theta_min 2.74
_exptl_absorpt_coefficient_mu 0.809
_exptl_absorpt_correction_T_max 0.8883
_exptl_absorpt_correction_T_min 0.8296
_exptl_absorpt_correction_type multi-scan
_exptl_absorpt_process_details
;
CrysAlis (Oxford Diffraction, 2006)
;
_exptl_crystal_colour green
_exptl_crystal_density_diffrn 1.455
_exptl_crystal_density_method 'not measured'
_exptl_crystal_description block
_exptl_crystal_F_000 878
_exptl_crystal_size_max 0.24
_exptl_crystal_size_mid 0.16
_exptl_crystal_size_min 0.15
_refine_diff_density_max 0.613
_refine_diff_density_min -0.495
_refine_diff_density_rms 0.073
_refine_ls_extinction_method none
_refine_ls_goodness_of_fit_ref 1.014
_refine_ls_hydrogen_treatment mixed
_refine_ls_matrix_type full
_refine_ls_number_parameters 535
_refine_ls_number_reflns 6781
_refine_ls_number_restraints 25
_refine_ls_restrained_S_all 1.012
_refine_ls_R_factor_all 0.0877
_refine_ls_R_factor_gt 0.0544
_refine_ls_shift/su_max 0.001
_refine_ls_shift/su_mean 0.000
_refine_ls_structure_factor_coef Fsqd
_refine_ls_weighting_details 'calc w=1/[\s^2^(Fo^2^)+(0.0747P)^2^+1.3600P] where P=(Fo^2^+2Fc^2^)/3'
_refine_ls_weighting_scheme calc
_refine_ls_wR_factor_gt 0.1319
_refine_ls_wR_factor_ref 0.1519
_reflns_number_gt 4737
_reflns_number_total 6781
_reflns_threshold_expression >2\s(I)
_cod_data_source_file c3ce40528a.cif
_cod_data_source_block Compound-4
_cod_database_code 7215179

loop_
_symmetry_equiv_pos_as_xyz
'x, y, z'
'-x, -y, -z'

loop_
_atom_site_label
_atom_site_type_symbol
_atom_site_fract_x
_atom_site_fract_y
_atom_site_fract_z
_atom_site_U_iso_or_equiv
_atom_site_adp_type
_atom_site_occupancy
_atom_site_symmetry_multiplicity
_atom_site_calc_flag
_atom_site_refinement_flags
Ni1 Ni 0.60755(5) -0.24723(4) -0.32183(3) 0.03954(18) Uani 1 1 d .
Ni2 Ni 0.5000 -0.5000 0.0000 0.02820(19) Uani 1 2 d S
C1 C 1.4565(5) -0.7496(4) -0.4963(3) 0.0548(13) Uani 1 1 d .
C2 C 1.5382(5) -0.7107(4) -0.4392(3) 0.0557(13) Uani 1 1 d .
C3 C 1.6815(6) -0.7632(5) -0.4379(4) 0.081(2) Uani 1 1 d .
H3 H 1.7203 -0.8175 -0.4714 0.097 Uiso 1 1 calc R
C4 C 1.7664(6) -0.7351(6) -0.3873(4) 0.087(2) Uani 1 1 d .
H4 H 1.8628 -0.7689 -0.3886 0.104 Uiso 1 1 calc R
C5 C 1.7096(6) -0.6588(6) -0.3362(4) 0.0813(19) Uani 1 1 d .
H5 H 1.7653 -0.6423 -0.2998 0.098 Uiso 1 1 calc R
C6 C 1.5675(5) -0.6044(5) -0.3377(3) 0.0656(15) Uani 1 1 d .
H6 H 1.5299 -0.5509 -0.3031 0.079 Uiso 1 1 calc R
C7 C 1.4802(5) -0.6289(4) -0.3907(3) 0.0513(12) Uani 1 1 d .
C8 C 1.3313(4) -0.5664(4) -0.3917(3) 0.0447(11) Uani 1 1 d .
C9 C 1.3087(5) -0.4626(4) -0.3974(3) 0.0549(13) Uani 1 1 d .
H9 H 1.3866 -0.4336 -0.3994 0.066 Uiso 1 1 calc R
C10 C 1.1701(5) -0.4010(4) -0.4002(3) 0.0525(12) Uani 1 1 d .
H10 H 1.1574 -0.3316 -0.4049 0.063 Uiso 1 1 calc R
C11 C 1.0514(4) -0.4423(4) -0.3961(3) 0.0432(11) Uani 1 1 d .
C12 C 1.0742(4) -0.5451(4) -0.3900(3) 0.0449(11) Uani 1 1 d .
H12 H 0.9963 -0.5742 -0.3878 0.054 Uiso 1 1 calc R
C13 C 1.2120(5) -0.6064(4) -0.3869(3) 0.0484(11) Uani 1 1 d .
H13 H 1.2240 -0.6758 -0.3816 0.058 Uiso 1 1 calc R
C14 C 0.9022(4) -0.3741(4) -0.3999(3) 0.0495(12) Uani 1 1 d .
H14A H 0.9139 -0.3132 -0.4386 0.059 Uiso 1 1 calc R
H14B H 0.8474 -0.4074 -0.4279 0.059 Uiso 1 1 calc R
C15 C 0.8870(5) -0.2885(4) -0.2682(4) 0.0619(14) Uani 1 1 d .
H15A H 0.9380 -0.2472 -0.3141 0.074 Uiso 1 1 calc R
H15B H 0.9584 -0.3352 -0.2365 0.074 Uiso 1 1 calc R
C16 C 0.7835(6) -0.2220(4) -0.2027(3) 0.0588(13) Uani 1 1 d .
C17 C 0.7860(5) -0.4340(4) -0.2520(3) 0.0611(14) Uani 1 1 d .
H17A H 0.8530 -0.4515 -0.2092 0.073 Uiso 1 1 calc R
H17B H 0.8053 -0.4899 -0.2876 0.073 Uiso 1 1 calc R
C18 C 0.6320(4) -0.4211(3) -0.1999(3) 0.0348(9) Uani 1 1 d .
C19 C 0.3615(5) -0.0583(4) -0.3320(3) 0.0528(12) Uani 1 1 d .
H19 H 0.4263 -0.0174 -0.3551 0.063 Uiso 1 1 calc R
C20 C 0.2736(5) -0.1871(4) -0.2821(3) 0.0551(12) Uani 1 1 d .
H20 H 0.2662 -0.2532 -0.2640 0.066 Uiso 1 1 calc R
C21 C 0.1608(5) -0.1066(4) -0.2826(3) 0.0572(13) Uani 1 1 d .
H21 H 0.0631 -0.1068 -0.2644 0.069 Uiso 1 1 calc R
C22 C 0.1370(6) 0.0801(4) -0.3296(3) 0.0587(13) Uani 1 1 d .
H21A H 0.0416 0.0799 -0.3409 0.070 Uiso 1 1 calc R
H22B H 0.1866 0.1122 -0.3834 0.070 Uiso 1 1 calc R
C23 C 0.1185(5) 0.1428(3) -0.2533(3) 0.0471(11) Uani 1 1 d .
C24 C 0.2362(5) 0.1653(4) -0.2280(3) 0.0543(12) Uani 1 1 d .
H24 H 0.3297 0.1365 -0.2548 0.065 Uiso 1 1 calc R
C25 C 0.2160(5) 0.2301(4) -0.1632(3) 0.0526(12) Uani 1 1 d .
H25 H 0.2964 0.2438 -0.1467 0.063 Uiso 1 1 calc R
C26 C 0.0785(4) 0.2747(3) -0.1226(3) 0.0408(10) Uani 1 1 d .
C27 C -0.0383(5) 0.2508(4) -0.1467(3) 0.0491(11) Uani 1 1 d .
H27 H -0.1318 0.2796 -0.1201 0.059 Uiso 1 1 calc R
C28 C -0.0180(5) 0.1845(4) -0.2099(3) 0.0504(12) Uani 1 1 d .
H28 H -0.0982 0.1675 -0.2234 0.061 Uiso 1 1 calc R
C29 C 0.0521(5) 0.3447(4) -0.0513(3) 0.0499(12) Uani 1 1 d .
H29A H -0.0470 0.3840 -0.0466 0.060 Uiso 1 1 calc R
H29B H 0.0628 0.3052 0.0062 0.060 Uiso 1 1 calc R
C30 C 0.1754(5) 0.4767(4) -0.1461(3) 0.0466(11) Uani 1 1 d .
H30 H 0.1308 0.4863 -0.1965 0.056 Uiso 1 1 calc R
C31 C 0.2382(4) 0.4239(3) -0.0151(3) 0.0373(10) Uani 1 1 d .
H31 H 0.2426 0.3889 0.0418 0.045 Uiso 1 1 calc R
C32 C 0.2782(4) 0.5229(3) -0.1338(3) 0.0415(10) Uani 1 1 d .
H32 H 0.3163 0.5702 -0.1752 0.050 Uiso 1 1 calc R
C33 C 0.5678(4) -0.7008(3) -0.0829(3) 0.0398(10) Uani 1 1 d .
H33 H 0.5398 -0.6674 -0.1365 0.048 Uiso 1 1 calc R
C34 C 0.6091(5) -0.8008(4) -0.0654(3) 0.0489(11) Uani 1 1 d .
H34 H 0.6155 -0.8485 -0.1039 0.059 Uiso 1 1 calc R
C35 C 0.6161(4) -0.7291(3) 0.0502(3) 0.0411(10) Uani 1 1 d .
H35 H 0.6287 -0.7203 0.1072 0.049 Uiso 1 1 calc R
C36 C 0.6964(6) -0.9182(4) 0.0675(3) 0.0603(13) Uani 1 1 d .
H36A H 0.6398 -0.9646 0.0604 0.072 Uiso 1 1 calc R
H36B H 0.6844 -0.9118 0.1312 0.072 Uiso 1 1 calc R
C37 C 0.8544(5) -0.9607(3) 0.0330(3) 0.0512(12) Uani 1 1 d .
C38 C 0.9606(6) -0.9171(4) 0.0461(3) 0.0604(13) Uani 1 1 d .
H38 H 0.9349 -0.8607 0.0773 0.072 Uiso 1 1 calc R
C39 C 0.8939(6) -1.0443(4) -0.0137(3) 0.0578(13) Uani 1 1 d .
H39 H 0.8233 -1.0748 -0.0234 0.069 Uiso 1 1 calc R
N1 N 0.8155(3) -0.3455(3) -0.3119(2) 0.0392(8) Uani 1 1 d .
N2 N 0.4008(4) -0.1564(3) -0.3124(2) 0.0470(9) Uani 1 1 d .
N3 N 0.2178(4) -0.0248(3) -0.3149(2) 0.0477(9) Uani 1 1 d .
N4 N 0.1504(3) 0.4131(3) -0.0693(2) 0.0408(8) Uani 1 1 d .
N5 N 0.3169(3) 0.4885(3) -0.0505(2) 0.0343(8) Uani 1 1 d .
N6 N 0.5730(3) -0.6553(2) -0.0102(2) 0.0320(7) Uani 1 1 d .
N7 N 0.6399(4) -0.8186(3) 0.0198(2) 0.0438(9) Uani 1 1 d .
O1 O 1.4304(5) -0.8346(3) -0.4691(2) 0.0804(12) Uani 1 1 d .
O2 O 1.4262(3) -0.6963(2) -0.56745(19) 0.0487(8) Uani 1 1 d .
O3 O 0.6188(3) -0.4806(2) -0.13060(17) 0.0386(7) Uani 1 1 d .
O4 O 0.5340(3) -0.3572(2) -0.23269(18) 0.0415(7) Uani 1 1 d .
O5 O 0.6527(3) -0.1932(3) -0.2147(2) 0.0555(8) Uani 1 1 d .
O6 O 0.8349(5) -0.1948(4) -0.1438(3) 0.1017(16) Uani 1 1 d .
O1W O 0.7083(5) -0.1420(3) -0.4086(3) 0.0743(12) Uani 1 1 d D
H1A H 0.650(8) -0.085(6) -0.408(5) 0.111 Uiso 1 1 d .
H1B H 0.666(7) -0.148(6) -0.455(3) 0.111 Uiso 1 1 d D
O2W O 0.6488(13) 0.0392(10) -0.3505(8) 0.185(4) Uani 0.70 1 d PU
O2W' O 0.738(3) 0.021(2) -0.307(2) 0.199(11) Uani 0.30 1 d PU
O3W O 0.6425(19) -0.9924(14) -0.1927(13) 0.177(7) Uani 0.50 1 d PU
O3W' O 0.6180(13) -1.0168(10) -0.1413(9) 0.126(4) Uani 0.50 1 d PU

loop_
_atom_site_aniso_label
_atom_site_aniso_U_11
_atom_site_aniso_U_22
_atom_site_aniso_U_33
_atom_site_aniso_U_23
_atom_site_aniso_U_13
_atom_site_aniso_U_12
Ni1 0.0450(3) 0.0342(4) 0.0332(3) -0.0030(2) -0.0014(2) -0.0016(2)
Ni2 0.0293(3) 0.0230(4) 0.0281(4) -0.0028(3) -0.0035(3) 0.0010(3)
C1 0.060(3) 0.051(3) 0.036(3) -0.004(2) 0.005(2) 0.010(2)
C2 0.055(3) 0.066(4) 0.031(2) 0.000(2) -0.009(2) 0.011(2)
C3 0.073(4) 0.095(5) 0.051(3) -0.015(3) -0.018(3) 0.036(3)
C4 0.062(3) 0.114(6) 0.062(4) 0.001(4) -0.021(3) 0.024(4)
C5 0.060(3) 0.112(6) 0.066(4) -0.002(4) -0.027(3) 0.000(3)
C6 0.057(3) 0.082(4) 0.053(3) -0.010(3) -0.015(2) 0.001(3)
C7 0.045(2) 0.066(4) 0.033(2) -0.002(2) -0.006(2) 0.004(2)
C8 0.042(2) 0.054(3) 0.031(2) -0.005(2) -0.0004(18) 0.000(2)
C9 0.039(2) 0.067(4) 0.053(3) -0.011(3) 0.001(2) -0.007(2)
C10 0.049(3) 0.047(3) 0.053(3) -0.004(2) 0.003(2) -0.005(2)
C11 0.038(2) 0.055(3) 0.029(2) -0.004(2) 0.0023(17) -0.004(2)
C12 0.039(2) 0.054(3) 0.039(2) -0.012(2) 0.0024(18) -0.008(2)
C13 0.054(3) 0.047(3) 0.037(2) -0.007(2) 0.000(2) -0.004(2)
C14 0.042(2) 0.066(3) 0.032(2) -0.009(2) 0.0042(18) -0.004(2)
C15 0.058(3) 0.067(4) 0.063(3) -0.023(3) -0.020(2) -0.001(3)
C16 0.076(4) 0.052(3) 0.052(3) -0.016(3) -0.014(3) -0.011(3)
C17 0.051(3) 0.044(3) 0.062(3) 0.009(3) 0.015(2) 0.010(2)
C18 0.042(2) 0.028(2) 0.033(2) -0.0069(19) -0.0005(18) -0.0075(19)
C19 0.059(3) 0.043(3) 0.049(3) -0.004(2) 0.000(2) -0.006(2)
C20 0.059(3) 0.039(3) 0.061(3) 0.003(2) -0.008(2) -0.004(2)
C21 0.047(3) 0.052(3) 0.071(3) -0.003(3) -0.015(2) -0.004(2)
C22 0.081(3) 0.038(3) 0.050(3) -0.008(2) -0.021(3) 0.011(3)
C23 0.058(3) 0.032(3) 0.045(3) -0.001(2) -0.012(2) 0.003(2)
C24 0.043(2) 0.048(3) 0.064(3) -0.012(3) 0.003(2) -0.001(2)
C25 0.038(2) 0.049(3) 0.073(3) -0.017(3) -0.009(2) -0.008(2)
C26 0.036(2) 0.042(3) 0.043(2) -0.003(2) -0.0034(18) -0.0102(19)
C27 0.040(2) 0.055(3) 0.050(3) -0.014(2) -0.002(2) -0.005(2)
C28 0.044(2) 0.053(3) 0.056(3) -0.014(2) -0.014(2) -0.005(2)
C29 0.045(2) 0.057(3) 0.049(3) -0.012(2) 0.002(2) -0.018(2)
C30 0.050(2) 0.046(3) 0.045(3) 0.001(2) -0.017(2) -0.009(2)
C31 0.037(2) 0.042(3) 0.031(2) -0.0077(19) -0.0024(17) -0.0070(19)
C32 0.041(2) 0.040(3) 0.041(2) 0.005(2) -0.0097(19) -0.008(2)
C33 0.043(2) 0.034(3) 0.040(2) -0.0084(19) -0.0109(18) 0.0006(19)
C34 0.056(3) 0.039(3) 0.051(3) -0.017(2) -0.006(2) -0.003(2)
C35 0.050(2) 0.032(3) 0.034(2) -0.009(2) -0.0023(19) 0.0033(19)
C36 0.084(3) 0.031(3) 0.051(3) 0.006(2) -0.004(3) 0.001(2)
C37 0.077(3) 0.024(3) 0.039(2) 0.003(2) -0.008(2) 0.006(2)
C38 0.088(4) 0.034(3) 0.052(3) -0.015(2) -0.007(3) 0.003(3)
C39 0.081(3) 0.033(3) 0.053(3) -0.005(2) -0.013(3) 0.001(3)
N1 0.0406(18) 0.041(2) 0.0317(18) -0.0050(16) 0.0018(14) -0.0065(16)
N2 0.056(2) 0.034(2) 0.040(2) -0.0047(17) -0.0010(17) 0.0031(18)
N3 0.059(2) 0.034(2) 0.046(2) -0.0087(18) -0.0138(18) 0.0045(18)
N4 0.0358(18) 0.042(2) 0.045(2) -0.0107(18) -0.0030(15) -0.0083(16)
N5 0.0314(16) 0.033(2) 0.0347(18) -0.0045(15) -0.0044(14) -0.0011(15)
N6 0.0340(16) 0.0259(19) 0.0311(17) -0.0012(15) -0.0028(14) -0.0008(14)
N7 0.055(2) 0.025(2) 0.043(2) -0.0024(16) -0.0002(17) 0.0011(16)
O1 0.122(3) 0.061(3) 0.048(2) 0.006(2) -0.013(2) -0.009(2)
O2 0.0544(17) 0.048(2) 0.0351(16) -0.0047(15) -0.0100(13) 0.0061(15)
O3 0.0456(15) 0.0273(16) 0.0345(15) 0.0024(13) 0.0022(12) -0.0030(12)
O4 0.0389(15) 0.0393(19) 0.0399(16) -0.0003(14) -0.0036(12) -0.0014(13)
O5 0.059(2) 0.049(2) 0.058(2) -0.0202(17) -0.0042(16) -0.0060(16)
O6 0.101(3) 0.105(4) 0.110(3) -0.063(3) -0.042(3) 0.005(3)
O1W 0.084(3) 0.065(3) 0.065(3) 0.013(2) -0.002(2) -0.020(2)
O2W 0.185(4) 0.184(4) 0.186(4) -0.0197(11) -0.0311(12) -0.0422(14)
O2W' 0.199(11) 0.199(11) 0.199(11) -0.0211(15) -0.033(2) -0.045(3)
O3W 0.177(7) 0.176(7) 0.177(7) -0.0193(12) -0.0287(15) -0.0398(18)
O3W' 0.126(4) 0.125(4) 0.126(4) -0.0144(11) -0.0207(12) -0.0283(14)

loop_
_atom_type_symbol
_atom_type_description
_atom_type_scat_dispersion_real
_atom_type_scat_dispersion_imag
_atom_type_scat_source
C C 0.0033 0.0016 'International Tables Vol C Tables 4.2.6.8 and 6.1.1.4'
H H 0.0000 0.0000 'International Tables Vol C Tables 4.2.6.8 and 6.1.1.4'
N N 0.0061 0.0033 'International Tables Vol C Tables 4.2.6.8 and 6.1.1.4'
O O 0.0106 0.0060 'International Tables Vol C Tables 4.2.6.8 and 6.1.1.4'
Ni Ni 0.3393 1.1124 'International Tables Vol C Tables 4.2.6.8 and 6.1.1.4'

loop_
_geom_angle_atom_site_label_1
_geom_angle_atom_site_label_2
_geom_angle_atom_site_label_3
_geom_angle
_geom_angle_site_symmetry_1
_geom_angle_site_symmetry_3
O4 Ni1 O5 88.04(12) . .
O4 Ni1 N2 91.24(13) . .
O5 Ni1 N2 93.18(14) . .
O4 Ni1 O2 93.21(12) . 2_744
O5 Ni1 O2 176.93(12) . 2_744
N2 Ni1 O2 89.60(13) . 2_744
O4 Ni1 O1W 172.93(13) . .
O5 Ni1 O1W 88.72(16) . .
N2 Ni1 O1W 95.22(16) . .
O2 Ni1 O1W 89.72(16) 2_744 .
O4 Ni1 N1 83.12(12) . .
O5 Ni1 N1 81.21(13) . .
N2 Ni1 N1 172.15(13) . .
O2 Ni1 N1 96.16(12) 2_744 .
O1W Ni1 N1 90.17(15) . .
N6 Ni2 N6 180.0 2_645 .
N6 Ni2 O3 93.90(11) 2_645 .
N6 Ni2 O3 86.10(11) . .
N6 Ni2 O3 86.10(11) 2_645 2_645
N6 Ni2 O3 93.90(11) . 2_645
O3 Ni2 O3 180.00(16) . 2_645
N6 Ni2 N5 85.73(12) 2_645 2_655
N6 Ni2 N5 94.27(12) . 2_655
O3 Ni2 N5 87.80(11) . 2_655
O3 Ni2 N5 92.20(11) 2_645 2_655
N6 Ni2 N5 94.27(12) 2_645 1_545
N6 Ni2 N5 85.73(12) . 1_545
O3 Ni2 N5 92.20(11) . 1_545
O3 Ni2 N5 87.80(11) 2_645 1_545
N5 Ni2 N5 180.00(15) 2_655 1_545
O1 C1 O2 126.3(5) . .
O1 C1 C2 116.0(4) . .
O2 C1 C2 117.6(5) . .
C7 C2 C3 120.2(5) . .
C7 C2 C1 124.4(4) . .
C3 C2 C1 115.4(5) . .
C4 C3 C2 120.6(6) . .
C4 C3 H3 119.7 . .
C2 C3 H3 119.7 . .
C5 C4 C3 120.1(5) . .
C5 C4 H4 120.0 . .
C3 C4 H4 120.0 . .
C4 C5 C6 120.1(6) . .
C4 C5 H5 119.9 . .
C6 C5 H5 119.9 . .
C5 C6 C7 121.1(6) . .
C5 C6 H6 119.5 . .
C7 C6 H6 119.5 . .
C2 C7 C6 117.8(4) . .
C2 C7 C8 123.5(4) . .
C6 C7 C8 118.6(5) . .
C13 C8 C9 117.7(4) . .
C13 C8 C7 123.1(5) . .
C9 C8 C7 119.2(4) . .
C8 C9 C10 120.9(4) . .
C8 C9 H9 119.6 . .
C10 C9 H9 119.6 . .
C11 C10 C9 120.8(5) . .
C11 C10 H10 119.6 . .
C9 C10 H10 119.6 . .
C12 C11 C10 118.1(4) . .
C12 C11 C14 121.9(4) . .
C10 C11 C14 120.0(4) . .
C11 C12 C13 121.1(4) . .
C11 C12 H12 119.4 . .
C13 C12 H12 119.4 . .
C8 C13 C12 121.4(5) . .
C8 C13 H13 119.3 . .
C12 C13 H13 119.3 . .
N1 C14 C11 115.7(3) . .
N1 C14 H14A 108.4 . .
C11 C14 H14A 108.4 . .
N1 C14 H14B 108.4 . .
C11 C14 H14B 108.4 . .
H14A C14 H14B 107.4 . .
N1 C15 C16 113.4(4) . .
N1 C15 H15A 108.9 . .
C16 C15 H15A 108.9 . .
N1 C15 H15B 108.9 . .
C16 C15 H15B 108.9 . .
H15A C15 H15B 107.7 . .
O6 C16 O5 124.9(5) . .
O6 C16 C15 117.5(5) . .
O5 C16 C15 117.5(4) . .
N1 C17 C18 114.8(4) . .
N1 C17 H17A 108.6 . .
C18 C17 H17A 108.6 . .
N1 C17 H17B 108.6 . .
C18 C17 H17B 108.6 . .
H17A C17 H17B 107.5 . .
O3 C18 O4 127.7(4) . .
O3 C18 C17 114.3(4) . .
O4 C18 C17 117.8(4) . .
N2 C19 N3 112.0(4) . .
N2 C19 H19 124.0 . .
N3 C19 H19 124.0 . .
C21 C20 N2 109.4(5) . .
C21 C20 H20 125.3 . .
N2 C20 H20 125.3 . .
C20 C21 N3 106.7(4) . .
C20 C21 H21 126.6 . .
N3 C21 H21 126.6 . .
N3 C22 C23 115.5(4) . .
N3 C22 H21A 108.4 . .
C23 C22 H21A 108.4 . .
N3 C22 H22B 108.4 . .
C23 C22 H22B 108.4 . .
H21A C22 H22B 107.5 . .
C28 C23 C24 117.7(4) . .
C28 C23 C22 120.6(4) . .
C24 C23 C22 121.6(4) . .
C25 C24 C23 120.7(4) . .
C25 C24 H24 119.7 . .
C23 C24 H24 119.7 . .
C26 C25 C24 121.1(4) . .
C26 C25 H25 119.4 . .
C24 C25 H25 119.4 . .
C27 C26 C25 118.1(4) . .
C27 C26 C29 119.2(4) . .
C25 C26 C29 122.7(4) . .
C26 C27 C28 120.8(4) . .
C26 C27 H27 119.6 . .
C28 C27 H27 119.6 . .
C23 C28 C27 121.5(4) . .
C23 C28 H28 119.2 . .
C27 C28 H28 119.2 . .
N4 C29 C26 113.4(3) . .
N4 C29 H29A 108.9 . .
C26 C29 H29A 108.9 . .
N4 C29 H29B 108.9 . .
C26 C29 H29B 108.9 . .
H29A C29 H29B 107.7 . .
C32 C30 N4 106.6(4) . .
C32 C30 H30 126.7 . .
N4 C30 H30 126.7 . .
N5 C31 N4 112.9(4) . .
N5 C31 H31 123.5 . .
N4 C31 H31 123.5 . .
C30 C32 N5 109.1(4) . .
C30 C32 H32 125.4 . .
N5 C32 H32 125.4 . .
C34 C33 N6 110.0(4) . .
C34 C33 H33 125.0 . .
N6 C33 H33 125.0 . .
C33 C34 N7 106.4(4) . .
C33 C34 H34 126.8 . .
N7 C34 H34 126.8 . .
N6 C35 N7 111.7(4) . .
N6 C35 H35 124.1 . .
N7 C35 H35 124.1 . .
N7 C36 C37 112.7(4) . .
N7 C36 H36A 109.1 . .
C37 C36 H36A 109.1 . .
N7 C36 H36B 109.1 . .
C37 C36 H36B 109.1 . .
H36A C36 H36B 107.8 . .
C38 C37 C39 118.8(5) . .
C38 C37 C36 121.2(5) . .
C39 C37 C36 120.0(5) . .
C37 C38 C39 121.3(5) . 2_735
C37 C38 H38 119.4 . .
C39 C38 H38 119.4 2_735 .
C37 C39 C38 119.9(5) . 2_735
C37 C39 H39 120.1 . .
C38 C39 H39 120.1 2_735 .
C15 N1 C17 110.3(4) . .
C15 N1 C14 111.6(3) . .
C17 N1 C14 111.2(4) . .
C15 N1 Ni1 103.6(3) . .
C17 N1 Ni1 105.7(2) . .
C14 N1 Ni1 114.0(2) . .
C19 N2 C20 105.2(4) . .
C19 N2 Ni1 128.7(3) . .
C20 N2 Ni1 126.2(3) . .
C19 N3 C21 106.7(4) . .
C19 N3 C22 126.4(4) . .
C21 N3 C22 126.9(4) . .
C31 N4 C30 106.0(3) . .
C31 N4 C29 126.8(4) . .
C30 N4 C29 127.2(4) . .
C31 N5 C32 105.3(3) . .
C31 N5 Ni2 123.3(3) . 1_565
C32 N5 Ni2 129.3(3) . 1_565
C35 N6 C33 105.1(3) . .
C35 N6 Ni2 130.2(3) . .
C33 N6 Ni2 124.3(3) . .
C35 N7 C34 106.8(4) . .
C35 N7 C36 126.8(4) . .
C34 N7 C36 126.3(4) . .
C1 O2 Ni1 123.9(3) . 2_744
C18 O3 Ni2 144.5(3) . .
C18 O4 Ni1 113.9(2) . .
C16 O5 Ni1 114.7(3) . .
Ni1 O1W H1A 109(5) . .
Ni1 O1W H1B 92(5) . .
H1A O1W H1B 84(6) . .
O2W O2W' O3W 105(2) . 1_565
O3W' O3W O2W' 161(3) . 1_545

loop_
_geom_bond_atom_site_label_1
_geom_bond_atom_site_label_2
_geom_bond_distance
_geom_bond_site_symmetry_2
Ni1 O4 2.049(3) .
Ni1 O5 2.053(3) .
Ni1 N2 2.068(4) .
Ni1 O2 2.073(3) 2_744
Ni1 O1W 2.105(4) .
Ni1 N1 2.144(3) .
Ni2 N6 2.105(3) 2_645
Ni2 N6 2.105(3) .
Ni2 O3 2.108(3) .
Ni2 O3 2.108(3) 2_645
Ni2 N5 2.110(3) 2_655
Ni2 N5 2.110(3) 1_545
C1 O1 1.254(6) .
C1 O2 1.258(5) .
C1 C2 1.512(7) .
C2 C7 1.383(7) .
C2 C3 1.395(7) .
C3 C4 1.383(9) .
C3 H3 0.9300 .
C4 C5 1.346(9) .
C4 H4 0.9300 .
C5 C6 1.393(7) .
C5 H5 0.9300 .
C6 C7 1.402(7) .
C6 H6 0.9300 .
C7 C8 1.483(6) .
C8 C13 1.382(6) .
C8 C9 1.389(7) .
C9 C10 1.400(6) .
C9 H9 0.9300 .
C10 C11 1.389(6) .
C10 H10 0.9300 .
C11 C12 1.374(6) .
C11 C14 1.519(6) .
C12 C13 1.393(6) .
C12 H12 0.9300 .
C13 H13 0.9300 .
C14 N1 1.486(5) .
C14 H14A 0.9700 .
C14 H14B 0.9700 .
C15 N1 1.466(6) .
C15 C16 1.505(7) .
C15 H15A 0.9700 .
C15 H15B 0.9700 .
C16 O6 1.250(6) .
C16 O5 1.267(6) .
C17 N1 1.466(6) .
C17 C18 1.524(6) .
C17 H17A 0.9700 .
C17 H17B 0.9700 .
C18 O3 1.243(5) .
C18 O4 1.250(5) .
C19 N2 1.318(6) .
C19 N3 1.335(6) .
C19 H19 0.9300 .
C20 C21 1.350(7) .
C20 N2 1.371(6) .
C20 H20 0.9300 .
C21 N3 1.364(6) .
C21 H21 0.9300 .
C22 N3 1.473(6) .
C22 C23 1.508(6) .
C22 H21A 0.9700 .
C22 H22B 0.9700 .
C23 C28 1.378(6) .
C23 C24 1.386(6) .
C24 C25 1.385(7) .
C24 H24 0.9300 .
C25 C26 1.382(6) .
C25 H25 0.9300 .
C26 C27 1.378(6) .
C26 C29 1.505(6) .
C27 C28 1.380(6) .
C27 H27 0.9300 .
C28 H28 0.9300 .
C29 N4 1.461(5) .
C29 H29A 0.9700 .
C29 H29B 0.9700 .
C30 C32 1.361(6) .
C30 N4 1.372(5) .
C30 H30 0.9300 .
C31 N5 1.303(5) .
C31 N4 1.341(5) .
C31 H31 0.9300 .
C32 N5 1.376(5) .
C32 H32 0.9300 .
C33 C34 1.340(6) .
C33 N6 1.368(5) .
C33 H33 0.9300 .
C34 N7 1.361(5) .
C34 H34 0.9300 .
C35 N6 1.311(5) .
C35 N7 1.337(5) .
C35 H35 0.9300 .
C36 N7 1.483(6) .
C36 C37 1.510(7) .
C36 H36A 0.9700 .
C36 H36B 0.9700 .
C37 C38 1.371(7) .
C37 C39 1.381(7) .
C38 C39 1.391(7) 2_735
C38 H38 0.9300 .
C39 C38 1.391(7) 2_735
C39 H39 0.9300 .
N5 Ni2 2.110(3) 1_565
O2 Ni1 2.073(3) 2_744
O1W H1A 0.84(7) .
O1W H1B 0.906(10) .
O2W O2W' 1.14(3) .
O2W' O3W 1.81(3) 1_565
O3W O3W' 0.819(19) .
O3W O2W' 1.81(3) 1_545

loop_
_geom_torsion_atom_site_label_1
_geom_torsion_atom_site_label_2
_geom_torsion_atom_site_label_3
_geom_torsion_atom_site_label_4
_geom_torsion
_geom_torsion_site_symmetry_1
_geom_torsion_site_symmetry_4
O1 C1 C2 C7 -112.9(6) . .
O2 C1 C2 C7 69.7(6) . .
O1 C1 C2 C3 67.5(6) . .
O2 C1 C2 C3 -110.0(5) . .
C7 C2 C3 C4 1.0(9) . .
C1 C2 C3 C4 -179.4(5) . .
C2 C3 C4 C5 2.3(10) . .
C3 C4 C5 C6 -3.4(10) . .
C4 C5 C6 C7 1.3(9) . .
C3 C2 C7 C6 -3.0(7) . .
C1 C2 C7 C6 177.3(5) . .
C3 C2 C7 C8 177.1(5) . .
C1 C2 C7 C8 -2.5(8) . .
C5 C6 C7 C2 1.9(8) . .
C5 C6 C7 C8 -178.2(5) . .
C2 C7 C8 C13 43.0(7) . .
C6 C7 C8 C13 -136.8(5) . .
C2 C7 C8 C9 -137.2(5) . .
C6 C7 C8 C9 43.0(6) . .
C13 C8 C9 C10 -1.4(7) . .
C7 C8 C9 C10 178.8(4) . .
C8 C9 C10 C11 0.9(7) . .
C9 C10 C11 C12 -0.6(7) . .
C9 C10 C11 C14 -179.6(4) . .
C10 C11 C12 C13 0.7(6) . .
C14 C11 C12 C13 179.7(4) . .
C9 C8 C13 C12 1.5(6) . .
C7 C8 C13 C12 -178.6(4) . .
C11 C12 C13 C8 -1.2(6) . .
C12 C11 C14 N1 92.7(5) . .
C10 C11 C14 N1 -88.3(5) . .
N1 C15 C16 O6 159.0(5) . .
N1 C15 C16 O5 -25.0(7) . .
N1 C17 C18 O3 -158.3(4) . .
N1 C17 C18 O4 25.2(6) . .
N2 C20 C21 N3 1.0(6) . .
N3 C22 C23 C28 -119.0(5) . .
N3 C22 C23 C24 64.8(7) . .
C28 C23 C24 C25 -2.0(7) . .
C22 C23 C24 C25 174.3(5) . .
C23 C24 C25 C26 -0.6(8) . .
C24 C25 C26 C27 1.8(7) . .
C24 C25 C26 C29 179.4(5) . .
C25 C26 C27 C28 -0.3(7) . .
C29 C26 C27 C28 -178.0(4) . .
C24 C23 C28 C27 3.5(7) . .
C22 C23 C28 C27 -172.9(4) . .
C26 C27 C28 C23 -2.3(8) . .
C27 C26 C29 N4 -142.6(4) . .
C25 C26 C29 N4 39.8(6) . .
N4 C30 C32 N5 0.0(5) . .
N6 C33 C34 N7 0.4(5) . .
N7 C36 C37 C38 67.8(6) . .
N7 C36 C37 C39 -111.5(5) . .
C39 C37 C38 C39 -0.2(8) . 2_735
C36 C37 C38 C39 -179.4(4) . 2_735
C38 C37 C39 C38 0.2(8) . 2_735
C36 C37 C39 C38 179.4(4) . 2_735
C16 C15 N1 C17 -80.2(5) . .
C16 C15 N1 C14 155.6(4) . .
C16 C15 N1 Ni1 32.5(5) . .
C18 C17 N1 C15 98.1(5) . .
C18 C17 N1 C14 -137.6(4) . .
C18 C17 N1 Ni1 -13.4(5) . .
C11 C14 N1 C15 62.0(5) . .
C11 C14 N1 C17 -61.6(5) . .
C11 C14 N1 Ni1 179.0(3) . .
O4 Ni1 N1 C15 -113.8(3) . .
O5 Ni1 N1 C15 -24.7(3) . .
N2 Ni1 N1 C15 -69.4(11) . .
O2 Ni1 N1 C15 153.7(3) 2_744 .
O1W Ni1 N1 C15 64.0(3) . .
O4 Ni1 N1 C17 2.3(3) . .
O5 Ni1 N1 C17 91.4(3) . .
N2 Ni1 N1 C17 46.6(12) . .
O2 Ni1 N1 C17 -90.2(3) 2_744 .
O1W Ni1 N1 C17 -180.0(3) . .
O4 Ni1 N1 C14 124.7(3) . .
O5 Ni1 N1 C14 -146.2(3) . .
N2 Ni1 N1 C14 169.1(10) . .
O2 Ni1 N1 C14 32.2(3) 2_744 .
O1W Ni1 N1 C14 -57.5(3) . .
N3 C19 N2 C20 0.9(5) . .
N3 C19 N2 Ni1 -178.1(3) . .
C21 C20 N2 C19 -1.2(5) . .
C21 C20 N2 Ni1 177.9(3) . .
O4 Ni1 N2 C19 159.3(4) . .
O5 Ni1 N2 C19 71.2(4) . .
O2 Ni1 N2 C19 -107.5(4) 2_744 .
O1W Ni1 N2 C19 -17.8(4) . .
N1 Ni1 N2 C19 115.3(10) . .
O4 Ni1 N2 C20 -19.5(4) . .
O5 Ni1 N2 C20 -107.6(4) . .
O2 Ni1 N2 C20 73.7(4) 2_744 .
O1W Ni1 N2 C20 163.4(4) . .
N1 Ni1 N2 C20 -63.5(12) . .
N2 C19 N3 C21 -0.3(5) . .
N2 C19 N3 C22 -179.4(4) . .
C20 C21 N3 C19 -0.4(5) . .
C20 C21 N3 C22 178.7(4) . .
C23 C22 N3 C19 -86.4(6) . .
C23 C22 N3 C21 94.7(6) . .
N5 C31 N4 C30 0.0(5) . .
N5 C31 N4 C29 178.0(4) . .
C32 C30 N4 C31 0.0(5) . .
C32 C30 N4 C29 -178.0(4) . .
C26 C29 N4 C31 -123.7(4) . .
C26 C29 N4 C30 53.9(6) . .
N4 C31 N5 C32 0.1(5) . .
N4 C31 N5 Ni2 -165.0(3) . 1_565
C30 C32 N5 C31 0.0(5) . .
C30 C32 N5 Ni2 163.8(3) . 1_565
N7 C35 N6 C33 0.6(5) . .
N7 C35 N6 Ni2 173.6(3) . .
C34 C33 N6 C35 -0.6(5) . .
C34 C33 N6 Ni2 -174.1(3) . .
N6 Ni2 N6 C35 -157(100) 2_645 .
O3 Ni2 N6 C35 140.5(4) . .
O3 Ni2 N6 C35 -39.5(4) 2_645 .
N5 Ni2 N6 C35 53.0(4) 2_655 .
N5 Ni2 N6 C35 -127.0(4) 1_545 .
N6 Ni2 N6 C33 14(100) 2_645 .
O3 Ni2 N6 C33 -47.7(3) . .
O3 Ni2 N6 C33 132.3(3) 2_645 .
N5 Ni2 N6 C33 -135.2(3) 2_655 .
N5 Ni2 N6 C33 44.8(3) 1_545 .
N6 C35 N7 C34 -0.4(5) . .
N6 C35 N7 C36 176.7(4) . .
C33 C34 N7 C35 0.0(5) . .
C33 C34 N7 C36 -177.1(4) . .
C37 C36 N7 C35 -102.7(5) . .
C37 C36 N7 C34 73.8(6) . .
O1 C1 O2 Ni1 -22.4(7) . 2_744
C2 C1 O2 Ni1 154.7(3) . 2_744
O4 C18 O3 Ni2 -34.0(7) . .
C17 C18 O3 Ni2 149.9(4) . .
N6 Ni2 O3 C18 -21.5(5) 2_645 .
N6 Ni2 O3 C18 158.5(5) . .
O3 Ni2 O3 C18 63(100) 2_645 .
N5 Ni2 O3 C18 -107.1(5) 2_655 .
N5 Ni2 O3 C18 72.9(5) 1_545 .
O3 C18 O4 Ni1 161.5(3) . .
C17 C18 O4 Ni1 -22.5(5) . .
O5 Ni1 O4 C18 -70.1(3) . .
N2 Ni1 O4 C18 -163.2(3) . .
O2 Ni1 O4 C18 107.1(3) 2_744 .
O1W Ni1 O4 C18 -7.3(14) . .
N1 Ni1 O4 C18 11.3(3) . .
O6 C16 O5 Ni1 177.0(5) . .
C15 C16 O5 Ni1 1.3(6) . .
O4 Ni1 O5 C16 97.3(3) . .
N2 Ni1 O5 C16 -171.5(4) . .
O2 Ni1 O5 C16 -17(3) 2_744 .
O1W Ni1 O5 C16 -76.4(4) . .
N1 Ni1 O5 C16 14.0(3) . .
